data_7712416
loop_
_publ_author_name
'Essien, Nsikak B.'
'Galv\'acsi , Antal Tam\'as'
'K\'allay, Csilla'
'Al-Hilaly, Youssra Kareem'
'Gonzalez-Mendez, Ramon'
'Akien, Geoffrey'
'Tizzard, Graham J.'
'Coles, Simon'
'Besora, Maria'
'Kostakis, George E.'

_publ_section_title
;
 Fluorine-based Zn salan complexes
;
_journal_name_full 'Dalton Transactions'
_journal_paper_doi 10.1039/D2DT04082D
_journal_year 2023
_chemical_absolute_configuration syn
_chemical_formula_moiety 'C40 H44 F4 N4 O4 Zn2, 2(H2 O)'
_chemical_formula_sum 'C40 H48 F4 N4 O6 Zn2'
_chemical_formula_weight 887.56
_space_group_crystal_system triclinic
_space_group_IT_number 1
_space_group_name_Hall 'P 1'
_space_group_name_H-M_alt 'P 1'
_atom_sites_solution_hydrogens mixed
_atom_sites_solution_primary dual
_audit_creation_date 2022-06-30
_audit_creation_method
;
Olex2 1.3-ac4
(compiled 2020.11.27 svn.r5f609507 for Rigaku Oxford Diffraction, GUI svn.r6214)
;
_audit_update_record
;
2022-12-20 deposited with the CCDC.	2023-02-24 downloaded from the CCDC.
;
_cell_angle_alpha 64.9809(19)
_cell_angle_beta 75.1697(17)
_cell_angle_gamma 78.0265(16)
_cell_formula_units_Z 1
_cell_length_a 8.12372(16)
_cell_length_b 10.6734(2)
_cell_length_c 12.4777(3)
_cell_measurement_reflns_used 26915
_cell_measurement_temperature 100.00(10)
_cell_measurement_theta_max 66.9120
_cell_measurement_theta_min 4.7490
_cell_volume 941.64(4)
_computing_cell_refinement 'CrysAlisPro 1.171.42.58a (Rigaku OD, 2022)'
_computing_data_collection 'CrysAlisPro 1.171.42.58a (Rigaku OD, 2022)'
_computing_data_reduction 'CrysAlisPro 1.171.42.58a (Rigaku OD, 2022)'
_computing_molecular_graphics 'Olex2 1.3-ac4 (Dolomanov et al., 2009)'
_computing_publication_material 'Olex2 1.3-ac4 (Dolomanov et al., 2009)'
_computing_structure_refinement 'SHELXL 2016/6 (Sheldrick, 2015)'
_computing_structure_solution 'SHELXT  (Sheldrick, 2015)'
_diffrn_ambient_environment N~2~
_diffrn_ambient_temperature 100.00(10)
_diffrn_detector 'CCD plate'
_diffrn_measured_fraction_theta_full 0.988
_diffrn_measured_fraction_theta_max 0.988
_diffrn_measurement_details
;
List of Runs (angles in degrees, time in seconds):

  # Type    Start    End  Width  t~exp~   \w     \q     \k     \f   Frames
#--------------------------------------------------------------------------
  1  \w   -111.00  67.00   1.00    1.00    --  -22.00  46.00  56.47  178
  2  \w   -111.00  67.00   1.00    1.00    --  -22.00  46.00  56.47  178
  3  \w   -123.00  55.00   1.00    1.00    --  -34.00  51.00-156.55  178
  4  \w   -131.00  47.00   1.00    1.00    --  -42.00  44.00 -85.10  178
  5  \w   -135.00  43.00   1.00    2.08    --  -46.00  58.00  24.75  178
  6  \w   -139.00  39.00   1.00    2.08    --  -50.00  55.00 171.11  178
  7  \w   -139.00  39.00   1.00    2.08    --  -50.00  55.00-123.39  178
  8  \w   -143.00  35.00   1.00    2.08    --  -54.00  60.00 -20.58  178
  9  \w   -147.00  31.00   1.00    2.08    --  -58.00  58.00  46.27  178
 10  \w   -159.00  19.00   1.00    2.08    --  -70.00  52.00 -44.20  178
 11  \w   -159.00  19.00   1.00    2.08    --  -70.00  55.00-119.82  178
 12  \w   -176.00   2.00   1.00    2.08    --  -87.00  59.00 162.49  178
 13  \w   -176.00   2.00   1.00    2.08    --  -87.00  59.00-145.31  178
 14  \w   -164.00   2.00   1.00    2.08    --  -87.00  60.00 149.58  166
 15  \w   -175.00-149.00   1.00    2.08    --  -87.00  10.00 -30.00   26
 16  \w    -30.00  -3.00   1.00    2.08    --  -87.00  60.00  42.05   27
 17  \w    -51.00   2.00   1.00    2.08    --  -87.00  60.00  30.21   53
 18  \w    -83.00  -1.00   1.00    2.08    --  -87.00  57.00 -55.78   82
 19  \w    -23.00   2.00   1.00    2.08    --  -87.00  60.00  53.77   25
 20  \w   -132.00-105.00   1.00    2.08    --  -87.00  10.00-180.00   27
 21  \w   -121.00   0.00   1.00    2.08    --  -87.00  60.00 -66.96  121
 22  \w   -108.00 -55.00   1.00    2.08    --  -87.00  58.00 101.32   53
 23  \w    -33.00   2.00   1.00    2.08    --  -87.00  58.00 101.32   35
 24  \w   -131.00 -70.00   1.00    2.08    --  -87.00  60.00  30.21   61
 25  \w    -54.00   2.00   1.00    2.08    --  -87.00  53.00-172.71   56
 26  \w   -176.00-150.00   1.00    2.08    --  -87.00  60.00  30.21   26
 27  \w    -25.00   1.00   1.00    2.08    --  -87.00  57.00 177.66   26
 28  \w    -67.00 -42.00   1.00    2.08    --  -87.00  59.00 135.61   25
 29  \w    -27.00   2.00   1.00    2.08    --  -87.00  60.00 -40.31   29
 30  \w    -53.00 -26.00   1.00    2.08    --  -87.00  57.00 177.66   27
 31  \w   -119.00 -75.00   1.00    2.08    --  -87.00  60.00 -40.31   44
 32  \w   -163.00-136.00   1.00    2.08    --  -87.00  60.00 -40.31   27
 33  \w   -175.00   1.00   1.00    2.08    --  -87.00  60.00  64.05  176
 34  \w    -24.00   2.00   1.00    2.08    --  -87.00  59.00 135.61   26
 35  \w   -111.00 -81.00   1.00    2.08    --  -87.00  53.00-172.71   30
 36  \w    -23.00   2.00   1.00    2.08    --  -87.00  59.00-121.40   25
 37  \w   -109.00 -75.00   1.00    2.08    --  -87.00  56.00   7.17   34
 38  \w    -55.00   2.00   1.00    2.08    --  -87.00  56.00   7.17   57
 39  \w    -77.00 -37.00   1.00    2.08    --  -87.00  60.00  42.05   40
 40  \w   -113.00 -84.00   1.00    2.08    --  -87.00  59.00-121.40   29
 41  \w   -176.00-150.00   1.00    2.08    --  -87.00  59.00-121.40   26
 42  \w    -87.00  -1.00   1.00    2.08    --  -87.00  10.00 -30.00   86
 43  \w    -65.00 -40.00   1.00    2.08    --  -87.00  60.00  53.77   25
 44  \w   -126.00   2.00   1.00    2.08    --  -87.00  58.00 117.10  128
 45  \w   -171.00   2.00   1.00    2.08    --  -87.00  58.00 -94.32  173
 46  \w   -117.00 -79.00   1.00    2.08    --  -87.00  59.00 -22.26   38
 47  \w    -56.00   2.00   1.00    2.08    --  -87.00  59.00 -22.26   58
 48  \w    -69.00   1.00   1.00    2.08    --  -87.00  59.00  85.62   70
 49  \w    -84.00  -4.00   1.00    2.08    --  -87.00  10.00-180.00   80
 50  \w   -167.00-138.00   1.00    2.08    --  -87.00  50.00-120.00   29
 51  \w   -113.00 -87.00   1.00    2.08    --  -87.00  50.00-120.00   26
 52  \w    -43.00   1.00   1.00    2.08    --  -87.00  50.00-120.00   44
 53  \w    -77.00 -50.00   1.00    2.08    --  -87.00  58.00  -3.80   27
 54  \w    -26.00   1.00   1.00    2.08    --  -87.00  58.00  -3.80   27
 55  \w   -145.00-118.00   1.00    2.08    --  -87.00  59.00  85.62   27
;
_diffrn_measurement_device 'four-circle diffractometer'
_diffrn_measurement_device_type 'XtaLAB AFC11 (RCD3): quarter-chi single'
_diffrn_measurement_method '\w scans'
_diffrn_orient_matrix_type 'CrysAlisPro convention (1999,Acta A55,543-557)'
_diffrn_orient_matrix_UB_11 0.0497353000
_diffrn_orient_matrix_UB_12 0.1422988000
_diffrn_orient_matrix_UB_13 -0.0960380000
_diffrn_orient_matrix_UB_21 0.1745960000
_diffrn_orient_matrix_UB_22 -0.0313435000
_diffrn_orient_matrix_UB_23 0.0386639000
_diffrn_orient_matrix_UB_31 0.0776289000
_diffrn_orient_matrix_UB_32 -0.0668528000
_diffrn_orient_matrix_UB_33 -0.0924084000
_diffrn_radiation_monochromator mirror
_diffrn_radiation_probe x-ray
_diffrn_radiation_type 'Cu K\a'
_diffrn_radiation_wavelength 1.54184
_diffrn_reflns_av_R_equivalents 0.0420
_diffrn_reflns_av_unetI/netI 0.0246
_diffrn_reflns_Laue_measured_fraction_full 0.988
_diffrn_reflns_Laue_measured_fraction_max 0.988
_diffrn_reflns_limit_h_max 9
_diffrn_reflns_limit_h_min -9
_diffrn_reflns_limit_k_max 12
_diffrn_reflns_limit_k_min -12
_diffrn_reflns_limit_l_max 14
_diffrn_reflns_limit_l_min -14
_diffrn_reflns_number 31783
_diffrn_reflns_point_group_measured_fraction_full 0.959
_diffrn_reflns_point_group_measured_fraction_max 0.959
_diffrn_reflns_theta_full 67.124
_diffrn_reflns_theta_max 67.124
_diffrn_reflns_theta_min 4.765
_diffrn_source 'Rotating-anode X-ray tube'
_diffrn_source_type 'Rigaku (Cu) X-ray Source'
_exptl_absorpt_coefficient_mu 2.200
_exptl_absorpt_correction_T_max 1.00000
_exptl_absorpt_correction_T_min 0.53783
_exptl_absorpt_correction_type multi-scan
_exptl_absorpt_process_details
;
CrysAlisPro 1.171.42.58a (Rigaku Oxford Diffraction, 2022)
Empirical absorption correction using spherical harmonics,
implemented in SCALE3 ABSPACK scaling algorithm.
;
_exptl_crystal_colour colourless
_exptl_crystal_colour_primary colourless
_exptl_crystal_density_diffrn 1.565
_exptl_crystal_description block
_exptl_crystal_F_000 460
_exptl_crystal_size_max 0.04
_exptl_crystal_size_mid 0.02
_exptl_crystal_size_min 0.02
_refine_diff_density_max 0.525
_refine_diff_density_min -0.571
_refine_diff_density_rms 0.063
_refine_ls_abs_structure_details
;
 Classical Flack method preferred over Parsons because s.u. lower.
;
_refine_ls_abs_structure_Flack 0.04(4)
_refine_ls_extinction_method none
_refine_ls_goodness_of_fit_ref 1.051
_refine_ls_hydrogen_treatment constr
_refine_ls_matrix_type full
_refine_ls_number_parameters 511
_refine_ls_number_reflns 6456
_refine_ls_number_restraints 3
_refine_ls_restrained_S_all 1.050
_refine_ls_R_factor_all 0.0551
_refine_ls_R_factor_gt 0.0538
_refine_ls_shift/su_max 0.000
_refine_ls_shift/su_mean 0.000
_refine_ls_structure_factor_coef Fsqd
_refine_ls_weighting_details 'w=1/[\s^2^(Fo^2^)+(0.1114P)^2^+0.6634P] where P=(Fo^2^+2Fc^2^)/3'
_refine_ls_weighting_scheme calc
_refine_ls_wR_factor_gt 0.1386
_refine_ls_wR_factor_ref 0.1397
_reflns_Friedel_coverage 0.942
_reflns_Friedel_fraction_full 0.930
_reflns_Friedel_fraction_max 0.930
_reflns_number_gt 6236
_reflns_number_total 6456
_reflns_threshold_expression 'I > 2\s(I)'
_cod_data_source_file d2dt04082d2.cif
_cod_data_source_block 2SS
_cod_database_code 7712416
_shelx_shelxl_version_number 2016/6
_chemical_oxdiff_formula 'Zn C H O N F'
_shelx_space_group_comment
;
The symmetry employed for this shelxl refinement is uniquely defined
by the following loop, which should always be used as a source of
symmetry information in preference to the above space-group names.
They are only intended as comments.
;
_shelx_estimated_absorpt_t_max 0.957
_shelx_estimated_absorpt_t_min 0.917
_reflns_odcompleteness_completeness 98.87
_reflns_odcompleteness_iscentric 1
_reflns_odcompleteness_theta 66.97
_olex2_refinement_description
;
1. Fixed Uiso
 At 1.2 times of:
  All C(H) groups, All C(H,H) groups, All N(H) groups
 At 1.5 times of:
  All O(H,H) groups
2.a Free rotating group:
 O5(H5A,H5B), O6(H6A,H6B)
2.b Ternary CH refined with riding coordinates:
 N1(H1), N2(H2), N3(H3), N4(H4), C8(H8), C13(H13), C28(H28), C33(H33)
2.c Secondary CH2 refined with riding coordinates:
 C7(H7A,H7B), C9(H9A,H9B), C10(H10A,H10B), C11(H11A,H11B), C12(H12A,H12B),
 C14(H14A,H14B), C27(H27A,H27B), C29(H29A,H29B), C30(H30A,H30B), C31(H31A,H31B),
  C32(H32A,H32B), C34(H34A,H34B)
2.d Aromatic/amide H refined with riding coordinates:
 C2(H2A), C3(H3A), C4(H4A), C16(H16), C17(H17), C18(H18), C23(H23), C24(H24),
 C25(H25), C36(H36), C37(H37), C38(H38)
;
_olex2_submission_special_instructions 'No special instructions were received'
_oxdiff_exptl_absorpt_empirical_details
;
Empirical correction (ABSPACK) includes:
- Absorption correction using spherical harmonics
- Frame scaling
;
_oxdiff_exptl_absorpt_empirical_full_max 1.607
_oxdiff_exptl_absorpt_empirical_full_min 0.566

loop_
_space_group_symop_operation_xyz
'x, y, z'

loop_
_atom_site_label
_atom_site_type_symbol
_atom_site_fract_x
_atom_site_fract_y
_atom_site_fract_z
_atom_site_U_iso_or_equiv
_atom_site_adp_type
_atom_site_occupancy
_atom_site_site_symmetry_order
_atom_site_calc_flag
_atom_site_refinement_flags_posn
_atom_site_refinement_flags_adp
_atom_site_refinement_flags_occupancy
_atom_site_disorder_assembly
_atom_site_disorder_group
Zn1 Zn 0.69031(7) 0.44165(6) 0.52038(6) 0.0180(2) Uani 1 1 d . . . . .
Zn2 Zn 0.31456(7) 0.55445(6) 0.47569(5) 0.0177(2) Uani 1 1 d . . . . .
F1 F 0.9094(6) 0.7017(5) 0.1416(4) 0.0322(11) Uani 1 1 d . . . . .
F2 F 0.4015(6) 0.8792(5) 0.4890(4) 0.0296(10) Uani 1 1 d . . . . .
F3 F 0.5716(6) 0.1082(5) 0.5177(4) 0.0293(10) Uani 1 1 d . . . . .
F4 F 0.1415(6) 0.3062(5) 0.8648(4) 0.0318(11) Uani 1 1 d . . . . .
O1 O 0.8470(6) 0.5540(6) 0.3810(5) 0.0209(11) Uani 1 1 d . . . . .
O2 O 0.5013(7) 0.6067(6) 0.5274(5) 0.0198(12) Uani 1 1 d . . . . .
O3 O 0.5002(7) 0.3861(6) 0.4738(5) 0.0189(12) Uani 1 1 d . . . . .
O4 O 0.1691(7) 0.4437(5) 0.6243(5) 0.0224(12) Uani 1 1 d . . . . .
N1 N 0.8483(9) 0.2496(7) 0.5409(7) 0.0217(15) Uani 1 1 d . . . . .
H1 H 0.813720 0.205270 0.494841 0.026 Uiso 1 1 calc R U . . .
N2 N 0.7070(8) 0.3849(6) 0.7015(6) 0.0220(13) Uani 1 1 d . . . . .
H2 H 0.768078 0.455240 0.704613 0.026 Uiso 1 1 calc R U . . .
N3 N 0.3471(7) 0.6323(6) 0.2863(5) 0.0199(13) Uani 1 1 d . . . . .
H3 H 0.262962 0.595543 0.263904 0.024 Uiso 1 1 calc R U . . .
N4 N 0.1375(8) 0.7404(7) 0.4516(7) 0.0206(15) Uani 1 1 d . . . . .
H4 H 0.180271 0.800144 0.480070 0.025 Uiso 1 1 calc R U . . .
C1 C 0.9955(9) 0.5712(8) 0.1868(7) 0.0241(16) Uani 1 1 d . . . . .
C2 C 1.1080(11) 0.5219(9) 0.1076(7) 0.0288(18) Uani 1 1 d . . . . .
H2A H 1.125474 0.576681 0.023466 0.035 Uiso 1 1 calc R U . . .
C3 C 1.1960(11) 0.3905(10) 0.1523(8) 0.0298(19) Uani 1 1 d . . . . .
H3A H 1.274636 0.353527 0.099168 0.036 Uiso 1 1 calc R U . . .
C4 C 1.1678(11) 0.3131(9) 0.2761(8) 0.0270(18) Uani 1 1 d . . . . .
H4A H 1.228873 0.223226 0.306792 0.032 Uiso 1 1 calc R U . . .
C5 C 1.0524(10) 0.3641(8) 0.3561(8) 0.0208(16) Uani 1 1 d . . . . .
C6 C 0.9590(10) 0.4974(8) 0.3117(7) 0.0207(16) Uani 1 1 d . . . . .
C7 C 1.0289(10) 0.2795(9) 0.4902(7) 0.0225(17) Uani 1 1 d . . . . .
H7A H 1.105417 0.190989 0.506219 0.027 Uiso 1 1 calc R U . . .
H7B H 1.060559 0.331610 0.530047 0.027 Uiso 1 1 calc R U . . .
C8 C 0.8087(9) 0.1603(7) 0.6731(6) 0.0230(15) Uani 1 1 d . . . . .
H8 H 0.689586 0.135198 0.692331 0.028 Uiso 1 1 calc R U . . .
C9 C 0.9276(11) 0.0263(9) 0.7118(8) 0.0296(19) Uani 1 1 d . . . . .
H9A H 1.046694 0.048303 0.693728 0.035 Uiso 1 1 calc R U . . .
H9B H 0.923132 -0.028388 0.665534 0.035 Uiso 1 1 calc R U . . .
C10 C 0.8772(13) -0.0602(9) 0.8464(9) 0.034(2) Uani 1 1 d . . . . .
H10A H 0.760555 -0.087049 0.864084 0.041 Uiso 1 1 calc R U . . .
H10B H 0.957730 -0.146395 0.869846 0.041 Uiso 1 1 calc R U . . .
C11 C 0.8813(11) 0.0237(7) 0.9187(7) 0.0368(18) Uani 1 1 d . . . . .
H11A H 0.843802 -0.031426 1.005644 0.044 Uiso 1 1 calc R U . . .
H11B H 0.999920 0.043874 0.906067 0.044 Uiso 1 1 calc R U . . .
C12 C 0.7645(11) 0.1589(8) 0.8801(7) 0.0313(17) Uani 1 1 d . . . . .
H12A H 0.772045 0.213451 0.925685 0.038 Uiso 1 1 calc R U . . .
H12B H 0.644511 0.138096 0.899709 0.038 Uiso 1 1 calc R U . . .
C13 C 0.8118(9) 0.2457(6) 0.7451(6) 0.0241(14) Uani 1 1 d . . . . .
H13 H 0.933211 0.264345 0.729161 0.029 Uiso 1 1 calc R U . . .
C14 C 0.5251(10) 0.3986(8) 0.7655(7) 0.0241(16) Uani 1 1 d . . . . .
H14A H 0.517198 0.345218 0.853309 0.029 Uiso 1 1 calc R U . . .
H14B H 0.450908 0.360966 0.737079 0.029 Uiso 1 1 calc R U . . .
C15 C 0.4666(9) 0.5513(9) 0.7395(7) 0.0237(17) Uani 1 1 d . . . . .
C16 C 0.4233(11) 0.5973(10) 0.8331(8) 0.0288(18) Uani 1 1 d . . . . .
H16 H 0.427641 0.531961 0.913042 0.035 Uiso 1 1 calc R U . . .
C17 C 0.3738(11) 0.7372(10) 0.8117(8) 0.032(2) Uani 1 1 d . . . . .
H17 H 0.344375 0.767055 0.876612 0.038 Uiso 1 1 calc R U . . .
C18 C 0.3675(11) 0.8331(10) 0.6952(9) 0.0313(19) Uani 1 1 d . . . . .
H18 H 0.334412 0.929194 0.678697 0.038 Uiso 1 1 calc R U . . .
C19 C 0.4106(10) 0.7851(8) 0.6039(7) 0.0227(17) Uani 1 1 d . . . . .
C20 C 0.4604(9) 0.6454(8) 0.6209(7) 0.0184(15) Uani 1 1 d . . . . .
C21 C 0.5441(9) 0.3424(8) 0.3813(7) 0.0201(16) Uani 1 1 d . . . . .
C22 C 0.5794(10) 0.2020(8) 0.4011(8) 0.0242(17) Uani 1 1 d . . . . .
C23 C 0.6261(11) 0.1519(10) 0.3111(9) 0.0283(18) Uani 1 1 d . . . . .
H23 H 0.649406 0.054788 0.329642 0.034 Uiso 1 1 calc R U . . .
C24 C 0.6380(12) 0.2464(11) 0.1934(9) 0.035(2) Uani 1 1 d . . . . .
H24 H 0.670114 0.215030 0.129358 0.043 Uiso 1 1 calc R U . . .
C25 C 0.6031(11) 0.3873(10) 0.1690(8) 0.0296(19) Uani 1 1 d . . . . .
H25 H 0.611128 0.451581 0.087530 0.036 Uiso 1 1 calc R U . . .
C26 C 0.5562(9) 0.4379(9) 0.2605(7) 0.0211(16) Uani 1 1 d . . . . .
C27 C 0.5257(10) 0.5902(8) 0.2317(7) 0.0251(16) Uani 1 1 d . . . . .
H27A H 0.544361 0.641650 0.143204 0.030 Uiso 1 1 calc R U . . .
H27B H 0.609111 0.615698 0.262600 0.030 Uiso 1 1 calc R U . . .
C28 C 0.3075(8) 0.7865(6) 0.2465(6) 0.0226(14) Uani 1 1 d . . . . .
H28 H 0.397621 0.821843 0.264581 0.027 Uiso 1 1 calc R U . . .
C29 C 0.3043(10) 0.8635(8) 0.1108(7) 0.0291(16) Uani 1 1 d . . . . .
H29A H 0.417671 0.845110 0.063447 0.035 Uiso 1 1 calc R U . . .
H29B H 0.217835 0.828502 0.090225 0.035 Uiso 1 1 calc R U . . .
C30 C 0.2605(10) 1.0202(8) 0.0783(7) 0.0381(18) Uani 1 1 d . . . . .
H30A H 0.352180 1.056012 0.092820 0.046 Uiso 1 1 calc R U . . .
H30B H 0.255458 1.067713 -0.008467 0.046 Uiso 1 1 calc R U . . .
C31 C 0.0900(12) 1.0535(9) 0.1519(9) 0.035(2) Uani 1 1 d . . . . .
H31A H -0.003694 1.026927 0.131076 0.042 Uiso 1 1 calc R U . . .
H31B H 0.068948 1.154831 0.132367 0.042 Uiso 1 1 calc R U . . .
C32 C 0.0910(12) 0.9740(9) 0.2876(8) 0.0291(19) Uani 1 1 d . . . . .
H32A H 0.175458 1.009027 0.309886 0.035 Uiso 1 1 calc R U . . .
H32B H -0.023492 0.991631 0.334129 0.035 Uiso 1 1 calc R U . . .
C33 C 0.1361(9) 0.8176(7) 0.3205(6) 0.0221(15) Uani 1 1 d . . . . .
H33 H 0.046008 0.783797 0.301006 0.027 Uiso 1 1 calc R U . . .
C34 C -0.0370(10) 0.7086(9) 0.5229(7) 0.0231(17) Uani 1 1 d . . . . .
H34A H -0.082637 0.652124 0.493830 0.028 Uiso 1 1 calc R U . . .
H34B H -0.113850 0.796794 0.509836 0.028 Uiso 1 1 calc R U . . .
C35 C -0.0378(10) 0.6312(8) 0.6555(8) 0.0210(16) Uani 1 1 d . . . . .
C36 C -0.1482(11) 0.6799(9) 0.7385(8) 0.0267(18) Uani 1 1 d . . . . .
H36 H -0.216181 0.766868 0.709620 0.032 Uiso 1 1 calc R U . . .
C37 C -0.1626(11) 0.6069(9) 0.8605(8) 0.0296(18) Uani 1 1 d . . . . .
H37 H -0.239240 0.643377 0.914661 0.035 Uiso 1 1 calc R U . . .
C38 C -0.0645(10) 0.4795(8) 0.9045(7) 0.0261(17) Uani 1 1 d . . . . .
H38 H -0.073303 0.426820 0.988618 0.031 Uiso 1 1 calc R U . . .
C39 C 0.0462(9) 0.4317(8) 0.8219(7) 0.0224(16) Uani 1 1 d . . . . .
C40 C 0.0654(9) 0.5020(8) 0.6969(7) 0.0198(16) Uani 1 1 d . . . . .
O5 O 0.6914(9) 0.8362(7) 0.3061(7) 0.0415(15) Uani 1 1 d G . . . .
H5A H 0.635624 0.811628 0.380209 0.062 Uiso 1 1 d G U . . .
H5B H 0.756515 0.764336 0.296749 0.062 Uiso 1 1 d G U . . .
O6 O 0.3156(9) 0.1601(7) 0.7074(7) 0.0400(15) Uani 1 1 d G . . . .
H6A H 0.349083 0.080901 0.761314 0.060 Uiso 1 1 d G U . . .
H6B H 0.400484 0.188186 0.647326 0.060 Uiso 1 1 d G U . . .

loop_
_atom_site_aniso_label
_atom_site_aniso_U_11
_atom_site_aniso_U_22
_atom_site_aniso_U_33
_atom_site_aniso_U_23
_atom_site_aniso_U_13
_atom_site_aniso_U_12
Zn1 0.0191(4) 0.0163(5) 0.0186(5) -0.0056(4) -0.0065(3) -0.0010(3)
Zn2 0.0181(5) 0.0165(5) 0.0181(5) -0.0052(4) -0.0062(3) -0.0012(3)
F1 0.032(2) 0.027(2) 0.027(2) -0.0006(18) -0.0061(18) -0.0011(18)
F2 0.028(2) 0.022(2) 0.038(3) -0.010(2) -0.0079(19) -0.0007(17)
F3 0.036(2) 0.021(2) 0.031(2) -0.0079(19) -0.0084(19) -0.0047(19)
F4 0.032(2) 0.027(2) 0.025(2) -0.0014(18) -0.0062(17) 0.0027(18)
O1 0.019(2) 0.018(3) 0.024(3) -0.008(2) -0.003(2) -0.001(2)
O2 0.020(3) 0.020(3) 0.023(3) -0.010(2) -0.009(2) 0.000(2)
O3 0.021(3) 0.017(3) 0.020(3) -0.007(2) -0.007(2) -0.002(2)
O4 0.025(3) 0.017(3) 0.021(3) -0.004(2) -0.004(2) -0.003(2)
N1 0.024(3) 0.020(3) 0.021(3) -0.004(3) -0.010(3) -0.004(3)
N2 0.024(3) 0.019(3) 0.023(3) -0.006(2) -0.007(2) -0.004(2)
N3 0.019(3) 0.018(3) 0.020(3) -0.004(2) -0.006(2) -0.002(2)
N4 0.020(3) 0.018(3) 0.023(3) -0.006(3) -0.009(3) 0.001(2)
C1 0.019(3) 0.023(3) 0.030(4) -0.006(3) -0.008(3) -0.006(3)
C2 0.028(4) 0.040(4) 0.023(4) -0.014(3) -0.002(3) -0.013(3)
C3 0.022(4) 0.040(5) 0.035(4) -0.024(4) 0.002(3) -0.007(3)
C4 0.024(4) 0.029(4) 0.033(4) -0.016(4) -0.005(3) -0.004(3)
C5 0.018(3) 0.021(4) 0.028(4) -0.011(3) -0.007(3) -0.003(3)
C6 0.017(3) 0.023(4) 0.025(4) -0.010(3) -0.003(3) -0.006(3)
C7 0.021(4) 0.022(4) 0.025(4) -0.009(3) -0.007(3) -0.001(3)
C8 0.027(4) 0.021(3) 0.022(3) -0.006(3) -0.009(3) -0.004(3)
C9 0.033(4) 0.018(4) 0.036(5) -0.009(4) -0.011(4) 0.002(3)
C10 0.045(5) 0.020(4) 0.036(5) -0.004(3) -0.020(4) -0.002(3)
C11 0.053(5) 0.025(4) 0.031(4) -0.002(3) -0.021(3) -0.003(3)
C12 0.042(5) 0.026(4) 0.025(4) -0.007(3) -0.009(3) -0.005(3)
C13 0.028(3) 0.019(3) 0.025(3) -0.005(3) -0.012(3) -0.001(3)
C14 0.023(4) 0.024(4) 0.020(4) -0.003(3) -0.004(3) -0.005(3)
C15 0.018(4) 0.031(4) 0.027(4) -0.015(4) -0.003(3) -0.004(3)
C16 0.024(4) 0.037(5) 0.026(4) -0.015(4) -0.002(3) -0.003(3)
C17 0.025(4) 0.048(5) 0.029(4) -0.025(4) 0.001(3) -0.002(4)
C18 0.022(4) 0.029(4) 0.051(5) -0.026(4) -0.003(4) 0.001(3)
C19 0.019(3) 0.027(4) 0.023(4) -0.009(3) -0.006(3) -0.005(3)
C20 0.012(3) 0.022(4) 0.027(4) -0.015(3) -0.002(3) -0.001(3)
C21 0.015(3) 0.025(4) 0.022(4) -0.010(3) -0.003(3) -0.004(3)
C22 0.021(4) 0.021(4) 0.033(4) -0.011(3) -0.007(3) -0.003(3)
C23 0.021(4) 0.032(5) 0.040(5) -0.024(4) -0.006(3) 0.000(3)
C24 0.029(5) 0.048(6) 0.043(6) -0.033(5) -0.006(4) -0.002(4)
C25 0.021(4) 0.044(5) 0.023(4) -0.013(4) -0.003(3) -0.004(3)
C26 0.015(3) 0.024(4) 0.023(4) -0.009(3) -0.001(3) -0.002(3)
C27 0.020(4) 0.029(4) 0.023(4) -0.007(3) -0.002(3) -0.005(3)
C28 0.023(3) 0.016(3) 0.023(3) 0.001(3) -0.008(3) -0.005(2)
C29 0.033(4) 0.024(4) 0.019(3) 0.002(3) -0.006(3) -0.001(3)
C30 0.040(4) 0.027(4) 0.032(4) 0.006(3) -0.013(3) -0.005(3)
C31 0.042(5) 0.018(4) 0.036(5) 0.000(3) -0.017(4) 0.001(3)
C32 0.035(4) 0.018(4) 0.032(5) -0.002(3) -0.016(4) -0.002(3)
C33 0.026(3) 0.017(3) 0.021(3) -0.001(3) -0.011(3) -0.004(3)
C34 0.018(3) 0.022(4) 0.028(4) -0.007(3) -0.007(3) -0.002(3)
C35 0.018(3) 0.021(4) 0.027(4) -0.009(3) -0.005(3) -0.005(3)
C36 0.023(4) 0.021(4) 0.038(4) -0.014(3) -0.007(3) -0.001(3)
C37 0.032(4) 0.030(4) 0.033(4) -0.020(3) 0.002(3) -0.009(3)
C38 0.028(4) 0.030(4) 0.021(4) -0.010(3) -0.003(3) -0.009(3)
C39 0.020(3) 0.022(3) 0.025(4) -0.008(3) -0.007(3) -0.002(3)
C40 0.016(3) 0.022(4) 0.025(4) -0.013(3) -0.003(3) -0.004(3)
O5 0.040(4) 0.034(4) 0.050(4) -0.017(3) -0.009(3) -0.003(3)
O6 0.042(4) 0.031(3) 0.040(3) -0.010(3) -0.004(3) -0.001(3)

loop_
_atom_type_symbol
_atom_type_description
_atom_type_scat_dispersion_real
_atom_type_scat_dispersion_imag
_atom_type_scat_source
C C 0.0181 0.0091 'International Tables Vol C Tables 4.2.6.8 and 6.1.1.4'
H H 0.0000 0.0000 'International Tables Vol C Tables 4.2.6.8 and 6.1.1.4'
F F 0.0727 0.0534 'International Tables Vol C Tables 4.2.6.8 and 6.1.1.4'
N N 0.0311 0.0180 'International Tables Vol C Tables 4.2.6.8 and 6.1.1.4'
O O 0.0492 0.0322 'International Tables Vol C Tables 4.2.6.8 and 6.1.1.4'
Zn Zn -1.5491 0.6778 'International Tables Vol C Tables 4.2.6.8 and 6.1.1.4'

loop_
_geom_angle_atom_site_label_1
_geom_angle_atom_site_label_2
_geom_angle_atom_site_label_3
_geom_angle
_geom_angle_site_symmetry_1
_geom_angle_site_symmetry_3
_geom_angle_publ_flag
O1 Zn1 Zn2 108.10(16) . . ?
O1 Zn1 O2 96.3(2) . . ?
O1 Zn1 O3 113.0(2) . . ?
O1 Zn1 N1 94.7(2) . . ?
O1 Zn1 N2 124.6(2) . . ?
O2 Zn1 Zn2 40.12(15) . . ?
O2 Zn1 N1 169.0(2) . . ?
O2 Zn1 N2 90.8(2) . . ?
O3 Zn1 Zn2 41.36(17) . . ?
O3 Zn1 O2 81.5(2) . . ?
O3 Zn1 N1 93.5(2) . . ?
O3 Zn1 N2 122.4(2) . . ?
N1 Zn1 Zn2 134.33(18) . . ?
N2 Zn1 Zn2 111.94(17) . . ?
N2 Zn1 N1 83.6(3) . . ?
O2 Zn2 Zn1 41.40(17) . . ?
O2 Zn2 O3 81.6(2) . . ?
O2 Zn2 N3 111.4(2) . . ?
O2 Zn2 N4 99.1(3) . . ?
O3 Zn2 Zn1 40.25(14) . . ?
O3 Zn2 N3 90.0(2) . . ?
O3 Zn2 N4 172.1(3) . . ?
O4 Zn2 Zn1 104.55(16) . . ?
O4 Zn2 O2 106.3(2) . . ?
O4 Zn2 O3 94.3(2) . . ?
O4 Zn2 N3 142.3(2) . . ?
O4 Zn2 N4 93.0(2) . . ?
N3 Zn2 Zn1 102.73(16) . . ?
N3 Zn2 N4 82.4(3) . . ?
N4 Zn2 Zn1 139.67(18) . . ?
C6 O1 Zn1 120.8(4) . . ?
Zn2 O2 Zn1 98.5(3) . . ?
C20 O2 Zn1 122.3(5) . . ?
C20 O2 Zn2 119.7(5) . . ?
Zn1 O3 Zn2 98.4(2) . . ?
C21 O3 Zn1 118.0(5) . . ?
C21 O3 Zn2 123.1(5) . . ?
C40 O4 Zn2 121.2(4) . . ?
Zn1 N1 H1 109.0 . . ?
C7 N1 Zn1 108.4(5) . . ?
C7 N1 H1 109.0 . . ?
C7 N1 C8 116.1(6) . . ?
C8 N1 Zn1 105.1(5) . . ?
C8 N1 H1 109.0 . . ?
Zn1 N2 H2 108.1 . . ?
C13 N2 Zn1 109.3(4) . . ?
C13 N2 H2 108.1 . . ?
C14 N2 Zn1 104.9(4) . . ?
C14 N2 H2 108.1 . . ?
C14 N2 C13 118.0(5) . . ?
Zn2 N3 H3 109.4 . . ?
C27 N3 Zn2 110.9(4) . . ?
C27 N3 H3 109.4 . . ?
C28 N3 Zn2 105.3(4) . . ?
C28 N3 H3 109.4 . . ?
C28 N3 C27 112.3(5) . . ?
Zn2 N4 H4 108.2 . . ?
C33 N4 Zn2 108.5(5) . . ?
C33 N4 H4 108.2 . . ?
C33 N4 C34 111.8(6) . . ?
C34 N4 Zn2 111.8(5) . . ?
C34 N4 H4 108.2 . . ?
F1 C1 C6 117.0(7) . . ?
C2 C1 F1 118.2(7) . . ?
C2 C1 C6 124.8(8) . . ?
C1 C2 H2A 120.7 . . ?
C1 C2 C3 118.7(8) . . ?
C3 C2 H2A 120.7 . . ?
C2 C3 H3A 120.4 . . ?
C2 C3 C4 119.2(8) . . ?
C4 C3 H3A 120.4 . . ?
C3 C4 H4A 119.1 . . ?
C5 C4 C3 121.7(8) . . ?
C5 C4 H4A 119.1 . . ?
C4 C5 C6 119.9(8) . . ?
C4 C5 C7 120.5(8) . . ?
C6 C5 C7 119.7(8) . . ?
O1 C6 C1 120.3(7) . . ?
O1 C6 C5 123.9(7) . . ?
C1 C6 C5 115.7(8) . . ?
N1 C7 C5 110.6(6) . . ?
N1 C7 H7A 109.5 . . ?
N1 C7 H7B 109.5 . . ?
C5 C7 H7A 109.5 . . ?
C5 C7 H7B 109.5 . . ?
H7A C7 H7B 108.1 . . ?
N1 C8 H8 107.8 . . ?
N1 C8 C9 114.1(6) . . ?
N1 C8 C13 109.0(6) . . ?
C9 C8 H8 107.8 . . ?
C9 C8 C13 110.2(6) . . ?
C13 C8 H8 107.8 . . ?
C8 C9 H9A 109.4 . . ?
C8 C9 H9B 109.4 . . ?
C8 C9 C10 111.1(7) . . ?
H9A C9 H9B 108.0 . . ?
C10 C9 H9A 109.4 . . ?
C10 C9 H9B 109.4 . . ?
C9 C10 H10A 109.7 . . ?
C9 C10 H10B 109.7 . . ?
H10A C10 H10B 108.2 . . ?
C11 C10 C9 109.9(7) . . ?
C11 C10 H10A 109.7 . . ?
C11 C10 H10B 109.7 . . ?
C10 C11 H11A 109.6 . . ?
C10 C11 H11B 109.6 . . ?
H11A C11 H11B 108.1 . . ?
C12 C11 C10 110.4(6) . . ?
C12 C11 H11A 109.6 . . ?
C12 C11 H11B 109.6 . . ?
C11 C12 H12A 109.2 . . ?
C11 C12 H12B 109.2 . . ?
C11 C12 C13 111.9(7) . . ?
H12A C12 H12B 107.9 . . ?
C13 C12 H12A 109.2 . . ?
C13 C12 H12B 109.2 . . ?
N2 C13 C8 111.6(5) . . ?
N2 C13 C12 114.8(6) . . ?
N2 C13 H13 106.7 . . ?
C8 C13 H13 106.7 . . ?
C12 C13 C8 110.0(5) . . ?
C12 C13 H13 106.7 . . ?
N2 C14 H14A 110.0 . . ?
N2 C14 H14B 110.0 . . ?
N2 C14 C15 108.5(6) . . ?
H14A C14 H14B 108.4 . . ?
C15 C14 H14A 110.0 . . ?
C15 C14 H14B 110.0 . . ?
C16 C15 C14 119.8(7) . . ?
C16 C15 C20 120.6(8) . . ?
C20 C15 C14 119.7(7) . . ?
C15 C16 H16 119.4 . . ?
C15 C16 C17 121.1(9) . . ?
C17 C16 H16 119.4 . . ?
C16 C17 H17 120.1 . . ?
C18 C17 C16 119.7(8) . . ?
C18 C17 H17 120.1 . . ?
C17 C18 H18 120.9 . . ?
C19 C18 C17 118.1(9) . . ?
C19 C18 H18 120.9 . . ?
F2 C19 C18 118.2(8) . . ?
F2 C19 C20 117.5(7) . . ?
C18 C19 C20 124.3(8) . . ?
O2 C20 C15 123.0(7) . . ?
O2 C20 C19 120.8(7) . . ?
C19 C20 C15 116.2(7) . . ?
O3 C21 C22 121.9(7) . . ?
O3 C21 C26 121.4(7) . . ?
C22 C21 C26 116.8(7) . . ?
F3 C22 C21 117.4(7) . . ?
F3 C22 C23 118.2(7) . . ?
C23 C22 C21 124.4(8) . . ?
C22 C23 H23 120.9 . . ?
C24 C23 C22 118.2(8) . . ?
C24 C23 H23 120.9 . . ?
C23 C24 H24 120.2 . . ?
C23 C24 C25 119.7(8) . . ?
C25 C24 H24 120.2 . . ?
C24 C25 H25 119.0 . . ?
C24 C25 C26 122.0(8) . . ?
C26 C25 H25 119.0 . . ?
C21 C26 C27 120.0(7) . . ?
C25 C26 C21 119.0(8) . . ?
C25 C26 C27 121.0(7) . . ?
N3 C27 H27A 109.3 . . ?
N3 C27 H27B 109.3 . . ?
C26 C27 N3 111.6(6) . . ?
C26 C27 H27A 109.3 . . ?
C26 C27 H27B 109.3 . . ?
H27A C27 H27B 108.0 . . ?
N3 C28 H28 108.1 . . ?
N3 C28 C29 113.8(6) . . ?
N3 C28 C33 108.3(5) . . ?
C29 C28 H28 108.1 . . ?
C33 C28 H28 108.1 . . ?
C33 C28 C29 110.3(5) . . ?
C28 C29 H29A 109.6 . . ?
C28 C29 H29B 109.6 . . ?
H29A C29 H29B 108.1 . . ?
C30 C29 C28 110.3(6) . . ?
C30 C29 H29A 109.6 . . ?
C30 C29 H29B 109.6 . . ?
C29 C30 H30A 109.3 . . ?
C29 C30 H30B 109.3 . . ?
H30A C30 H30B 108.0 . . ?
C31 C30 C29 111.6(7) . . ?
C31 C30 H30A 109.3 . . ?
C31 C30 H30B 109.3 . . ?
C30 C31 H31A 109.6 . . ?
C30 C31 H31B 109.6 . . ?
C30 C31 C32 110.3(7) . . ?
H31A C31 H31B 108.1 . . ?
C32 C31 H31A 109.6 . . ?
C32 C31 H31B 109.6 . . ?
C31 C32 H32A 109.3 . . ?
C31 C32 H32B 109.3 . . ?
H32A C32 H32B 108.0 . . ?
C33 C32 C31 111.5(7) . . ?
C33 C32 H32A 109.3 . . ?
C33 C32 H32B 109.3 . . ?
N4 C33 C28 110.4(5) . . ?
N4 C33 C32 111.7(6) . . ?
N4 C33 H33 107.9 . . ?
C28 C33 C32 111.0(6) . . ?
C28 C33 H33 107.9 . . ?
C32 C33 H33 107.9 . . ?
N4 C34 H34A 109.1 . . ?
N4 C34 H34B 109.1 . . ?
N4 C34 C35 112.5(6) . . ?
H34A C34 H34B 107.8 . . ?
C35 C34 H34A 109.1 . . ?
C35 C34 H34B 109.1 . . ?
C36 C35 C34 120.5(8) . . ?
C36 C35 C40 119.6(8) . . ?
C40 C35 C34 119.7(8) . . ?
C35 C36 H36 118.8 . . ?
C37 C36 C35 122.4(8) . . ?
C37 C36 H36 118.8 . . ?
C36 C37 H37 120.2 . . ?
C36 C37 C38 119.7(8) . . ?
C38 C37 H37 120.2 . . ?
C37 C38 H38 121.1 . . ?
C39 C38 C37 117.9(7) . . ?
C39 C38 H38 121.1 . . ?
F4 C39 C38 118.0(7) . . ?
F4 C39 C40 117.4(7) . . ?
C38 C39 C40 124.6(7) . . ?
O4 C40 C35 123.9(7) . . ?
O4 C40 C39 120.2(7) . . ?
C39 C40 C35 115.9(8) . . ?
H5A O5 H5B 109.4 . . ?
H6A O6 H6B 109.6 . . ?

loop_
_geom_bond_atom_site_label_1
_geom_bond_atom_site_label_2
_geom_bond_distance
_geom_bond_site_symmetry_2
_geom_bond_publ_flag
Zn1 Zn2 3.1396(8) . ?
Zn1 O1 1.954(5) . ?
Zn1 O2 2.099(6) . ?
Zn1 O3 2.051(5) . ?
Zn1 N1 2.133(7) . ?
Zn1 N2 2.111(6) . ?
Zn2 O2 2.046(5) . ?
Zn2 O3 2.097(6) . ?
Zn2 O4 1.959(5) . ?
Zn2 N3 2.111(6) . ?
Zn2 N4 2.152(7) . ?
F1 C1 1.371(9) . ?
F2 C19 1.369(10) . ?
F3 C22 1.368(10) . ?
F4 C39 1.363(9) . ?
O1 C6 1.324(10) . ?
O2 C20 1.340(10) . ?
O3 C21 1.360(10) . ?
O4 C40 1.337(10) . ?
N1 H1 1.0000 . ?
N1 C7 1.484(10) . ?
N1 C8 1.503(10) . ?
N2 H2 1.0000 . ?
N2 C13 1.503(9) . ?
N2 C14 1.499(10) . ?
N3 H3 1.0000 . ?
N3 C27 1.501(10) . ?
N3 C28 1.494(8) . ?
N4 H4 1.0000 . ?
N4 C33 1.490(10) . ?
N4 C34 1.489(10) . ?
C1 C2 1.367(12) . ?
C1 C6 1.400(12) . ?
C2 H2A 0.9500 . ?
C2 C3 1.384(13) . ?
C3 H3A 0.9500 . ?
C3 C4 1.393(13) . ?
C4 H4A 0.9500 . ?
C4 C5 1.393(13) . ?
C5 C6 1.417(12) . ?
C5 C7 1.511(12) . ?
C7 H7A 0.9900 . ?
C7 H7B 0.9900 . ?
C8 H8 1.0000 . ?
C8 C9 1.514(11) . ?
C8 C13 1.533(9) . ?
C9 H9A 0.9900 . ?
C9 H9B 0.9900 . ?
C9 C10 1.528(13) . ?
C10 H10A 0.9900 . ?
C10 H10B 0.9900 . ?
C10 C11 1.527(12) . ?
C11 H11A 0.9900 . ?
C11 H11B 0.9900 . ?
C11 C12 1.514(11) . ?
C12 H12A 0.9900 . ?
C12 H12B 0.9900 . ?
C12 C13 1.530(10) . ?
C13 H13 1.0000 . ?
C14 H14A 0.9900 . ?
C14 H14B 0.9900 . ?
C14 C15 1.517(12) . ?
C15 C16 1.389(12) . ?
C15 C20 1.400(12) . ?
C16 H16 0.9500 . ?
C16 C17 1.390(14) . ?
C17 H17 0.9500 . ?
C17 C18 1.386(14) . ?
C18 H18 0.9500 . ?
C18 C19 1.377(13) . ?
C19 C20 1.399(12) . ?
C21 C22 1.391(12) . ?
C21 C26 1.410(11) . ?
C22 C23 1.377(13) . ?
C23 H23 0.9500 . ?
C23 C24 1.378(14) . ?
C24 H24 0.9500 . ?
C24 C25 1.383(14) . ?
C25 H25 0.9500 . ?
C25 C26 1.398(13) . ?
C26 C27 1.489(12) . ?
C27 H27A 0.9900 . ?
C27 H27B 0.9900 . ?
C28 H28 1.0000 . ?
C28 C29 1.543(9) . ?
C28 C33 1.521(10) . ?
C29 H29A 0.9900 . ?
C29 H29B 0.9900 . ?
C29 C30 1.530(11) . ?
C30 H30A 0.9900 . ?
C30 H30B 0.9900 . ?
C30 C31 1.520(13) . ?
C31 H31A 0.9900 . ?
C31 H31B 0.9900 . ?
C31 C32 1.542(12) . ?
C32 H32A 0.9900 . ?
C32 H32B 0.9900 . ?
C32 C33 1.528(11) . ?
C33 H33 1.0000 . ?
C34 H34A 0.9900 . ?
C34 H34B 0.9900 . ?
C34 C35 1.503(12) . ?
C35 C36 1.390(13) . ?
C35 C40 1.418(12) . ?
C36 H36 0.9500 . ?
C36 C37 1.372(13) . ?
C37 H37 0.9500 . ?
C37 C38 1.389(12) . ?
C38 H38 0.9500 . ?
C38 C39 1.382(12) . ?
C39 C40 1.397(11) . ?
O5 H5A 0.8709 . ?
O5 H5B 0.8702 . ?
O6 H6A 0.8707 . ?
O6 H6B 0.8711 . ?
